data_7717065
loop_
_publ_author_name
'Pardiwala, Ankita'
'Desai, Meghal A.'
'Jangir, Ritambhara'

_publ_section_title
;
 Polyoxometalate-supported transition metal complexes for the oxidative
 cross-coupling of amines and alcohols.
;
_journal_issue 42
_journal_name_full 'Dalton transactions (Cambridge, England : 2003)'
_journal_page_first 17207
_journal_page_last 17220
_journal_paper_doi 10.1039/d4dt02289k
_journal_volume 53
_journal_year 2024
_chemical_formula_moiety 'Mo6 O19, C12 H36 Co O6 S6'
_chemical_formula_sum 'C12 H36 Co Mo6 O25 S6'
_chemical_formula_weight 1407.34
_space_group_crystal_system triclinic
_space_group_IT_number 2
_space_group_name_Hall '-P 1'
_space_group_name_H-M_alt 'P -1'
_atom_sites_solution_hydrogens geom
_atom_sites_solution_primary dual
_audit_creation_date 2023-09-05
_audit_creation_method
;
Olex2 1.3-ac4
(compiled 2018.12.18 svn.r3554 for Rigaku Oxford Diffraction, GUI svn.r1)
;
_audit_update_record
;
2024-06-10 deposited with the CCDC.	2024-09-20 downloaded from the CCDC.
;
_cell_angle_alpha 94.763(4)
_cell_angle_beta 93.152(4)
_cell_angle_gamma 91.312(4)
_cell_formula_units_Z 1
_cell_length_a 8.6329(9)
_cell_length_b 9.2575(9)
_cell_length_c 12.2531(13)
_cell_measurement_reflns_used 9840
_cell_measurement_temperature 296(2)
_cell_measurement_theta_max 26.8070
_cell_measurement_theta_min 2.0280
_cell_volume 974.03(17)
_computing_cell_refinement 'SAINT V8.40B (?, 2016)'
_computing_data_reduction 'SAINT V8.40B (?, 2016)'
_computing_molecular_graphics 'Olex2 (Dolomanov et al., 2009)'
_computing_publication_material 'Olex2 (Dolomanov et al., 2009)'
_computing_structure_refinement 'ShelXL (Sheldrick, 2015)'
_computing_structure_solution 'ShelXT (Sheldrick, 2015)'
_diffrn_ambient_temperature 296.0
_diffrn_measured_fraction_theta_full 0.998
_diffrn_measured_fraction_theta_max 0.998
_diffrn_measurement_device_type 'Bruker APEX-II CCD'
_diffrn_measurement_method '\f and \w scans'
_diffrn_radiation_type MoK\a
_diffrn_radiation_wavelength 0.71073
_diffrn_reflns_av_R_equivalents 0.0515
_diffrn_reflns_av_unetI/netI 0.0248
_diffrn_reflns_Laue_measured_fraction_full 0.998
_diffrn_reflns_Laue_measured_fraction_max 0.998
_diffrn_reflns_limit_h_max 11
_diffrn_reflns_limit_h_min -11
_diffrn_reflns_limit_k_max 12
_diffrn_reflns_limit_k_min -12
_diffrn_reflns_limit_l_max 15
_diffrn_reflns_limit_l_min -15
_diffrn_reflns_number 35080
_diffrn_reflns_point_group_measured_fraction_full 0.998
_diffrn_reflns_point_group_measured_fraction_max 0.998
_diffrn_reflns_theta_full 25.242
_diffrn_reflns_theta_max 27.533
_diffrn_reflns_theta_min 2.208
_diffrn_standards_number 0
_exptl_absorpt_coefficient_mu 2.687
_exptl_absorpt_correction_T_max 0.7456
_exptl_absorpt_correction_T_min 0.5215
_exptl_absorpt_correction_type multi-scan
_exptl_absorpt_process_details
;
SADABS-2016/2 (Bruker,2016/2) was used for absorption correction.
wR2(int) was 0.1443 before and 0.0752 after correction.
The Ratio of minimum to maximum transmission is 0.6994.
The \l/2 correction factor is Not present.
;
_exptl_crystal_colour 'metallic yellowish yellow'
_exptl_crystal_colour_lustre metallic
_exptl_crystal_colour_modifier yellowish
_exptl_crystal_colour_primary yellow
_exptl_crystal_density_diffrn 2.399
_exptl_crystal_description block
_exptl_crystal_F_000 683
_exptl_crystal_size_max 0.271
_exptl_crystal_size_mid 0.217
_exptl_crystal_size_min 0.211
_refine_diff_density_max 2.369
_refine_diff_density_min -2.088
_refine_diff_density_rms 0.309
_refine_ls_extinction_method none
_refine_ls_goodness_of_fit_ref 1.236
_refine_ls_hydrogen_treatment constr
_refine_ls_matrix_type full
_refine_ls_number_parameters 235
_refine_ls_number_reflns 4469
_refine_ls_number_restraints 0
_refine_ls_restrained_S_all 1.236
_refine_ls_R_factor_all 0.0578
_refine_ls_R_factor_gt 0.0558
_refine_ls_shift/su_max 0.001
_refine_ls_shift/su_mean 0.000
_refine_ls_structure_factor_coef Fsqd
_refine_ls_weighting_details 'w=1/[\s^2^(Fo^2^)+(0.0726P)^2^+2.1442P] where P=(Fo^2^+2Fc^2^)/3'
_refine_ls_weighting_scheme calc
_refine_ls_wR_factor_gt 0.1380
_refine_ls_wR_factor_ref 0.1404
_reflns_Friedel_coverage 0.000
_reflns_number_gt 4188
_reflns_number_total 4469
_reflns_threshold_expression 'I > 2\s(I)'
_cod_data_source_file d4dt02289k2.cif
_cod_data_source_block 2
_cod_depositor_comments 'Adding full bibliography for 7717064--7717066.cif.'
_cod_database_code 7717065
_shelx_shelxl_version_number 2018/3
_shelx_space_group_comment
;
The symmetry employed for this shelxl refinement is uniquely defined
by the following loop, which should always be used as a source of
symmetry information in preference to the above space-group names.
They are only intended as comments.
;
_shelx_estimated_absorpt_t_max 0.601
_shelx_estimated_absorpt_t_min 0.530
_olex2_refinement_description
;
1. Fixed Uiso
 At 1.5 times of:
  All C(H,H,H) groups
2.a Idealised Me refined as rotating group:
 C1(H1A,H1B,H1C), C6(H6A,H6B,H6C), C2(H2A,H2B,H2C), C5(H5A,H5B,H5C), C4(H4A,
 H4B,H4C), C3(H3A,H3B,H3C)
;
_olex2_submission_special_instructions 'No special instructions were received'

loop_
_space_group_symop_operation_xyz
'x, y, z'
'-x, -y, -z'

loop_
_atom_site_label
_atom_site_type_symbol
_atom_site_fract_x
_atom_site_fract_y
_atom_site_fract_z
_atom_site_U_iso_or_equiv
_atom_site_adp_type
_atom_site_occupancy
_atom_site_site_symmetry_order
_atom_site_calc_flag
_atom_site_refinement_flags_posn
_atom_site_refinement_flags_adp
_atom_site_refinement_flags_occupancy
_atom_site_disorder_assembly
_atom_site_disorder_group
Mo3 Mo -0.05158(5) 1.03688(5) 0.68375(3) 0.04026(14) Uani 1 1 d . . . . .
Mo1 Mo 0.12932(7) 0.79152(5) 0.53571(4) 0.05693(18) Uani 1 1 d . . . . .
Mo2 Mo -0.22958(6) 0.86763(7) 0.46633(4) 0.0623(2) Uani 1 1 d . . . . .
Co1 Co 0.500000 0.500000 0.000000 0.02752(18) Uani 1 2 d S T P . .
S3 S 0.62254(14) 0.79282(11) 0.12124(10) 0.0382(3) Uani 1 1 d . . . . .
S1 S 0.80262(13) 0.38024(13) 0.11486(10) 0.0377(2) Uani 1 1 d . . . . .
S2 S 0.36652(15) 0.40822(15) 0.22032(10) 0.0438(3) Uani 1 1 d . . . . .
O11 O 0.4829(4) 0.5034(3) 0.1683(2) 0.0356(7) Uani 1 1 d . . . . .
O12 O 0.5401(4) 0.7269(3) 0.0150(3) 0.0391(7) Uani 1 1 d . . . . .
O1 O 0.000000 1.000000 0.500000 0.0279(8) Uani 1 2 d S T P . .
O13 O 0.7420(4) 0.4729(4) 0.0252(3) 0.0399(7) Uani 1 1 d . . . . .
O4 O 0.0572(5) 0.8611(4) 0.6791(3) 0.0456(8) Uani 1 1 d . . . . .
O2 O -0.2301(5) 0.9304(6) 0.6197(3) 0.0648(13) Uani 1 1 d . . . . .
O9 O -0.1423(6) 0.8621(5) 0.3239(3) 0.0580(11) Uani 1 1 d . . . . .
O8 O 0.1439(7) 0.7978(5) 0.3820(3) 0.0692(14) Uani 1 1 d . . . . .
O6 O 0.2875(5) 0.9387(6) 0.5614(4) 0.0653(13) Uani 1 1 d . . . . .
O5 O -0.0894(6) 1.0635(6) 0.8176(3) 0.0727(15) Uani 1 1 d . . . . .
O3 O -0.0850(8) 0.7252(5) 0.5037(4) 0.0768(16) Uani 1 1 d . . . . .
O7 O 0.2191(10) 0.6391(7) 0.5646(5) 0.108(3) Uani 1 1 d . . . . .
C1 C 0.9650(7) 0.2895(6) 0.0593(5) 0.0512(12) Uani 1 1 d . . . . .
H1A H 0.930933 0.229657 -0.005774 0.077 Uiso 1 1 calc GR . . . .
H1B H 1.010433 0.230131 0.112410 0.077 Uiso 1 1 calc GR . . . .
H1C H 1.040650 0.359997 0.041284 0.077 Uiso 1 1 calc GR . . . .
O10 O -0.3981(8) 0.7740(10) 0.4426(6) 0.127(3) Uani 1 1 d . . . . .
C6 C 0.7049(7) 0.9602(6) 0.0848(6) 0.0552(14) Uani 1 1 d . . . . .
H6A H 0.784487 0.940368 0.034365 0.083 Uiso 1 1 calc GR . . . .
H6B H 0.748963 1.014779 0.149586 0.083 Uiso 1 1 calc GR . . . .
H6C H 0.625380 1.015106 0.050961 0.083 Uiso 1 1 calc GR . . . .
C2 C 0.9052(9) 0.5031(8) 0.2133(5) 0.0661(17) Uani 1 1 d . . . . .
H2A H 0.978755 0.559376 0.177458 0.099 Uiso 1 1 calc GR . . . .
H2B H 0.958911 0.449903 0.267001 0.099 Uiso 1 1 calc GR . . . .
H2C H 0.833337 0.566505 0.248723 0.099 Uiso 1 1 calc GR . . . .
C5 C 0.4728(8) 0.8658(7) 0.2003(5) 0.0573(14) Uani 1 1 d . . . . .
H5A H 0.407983 0.923869 0.156296 0.086 Uiso 1 1 calc GR . . . .
H5B H 0.517680 0.924982 0.262677 0.086 Uiso 1 1 calc GR . . . .
H5C H 0.411603 0.788271 0.224903 0.086 Uiso 1 1 calc GR . . . .
C4 C 0.3475(12) 0.4940(7) 0.3523(6) 0.081(3) Uani 1 1 d . . . . .
H4A H 0.448617 0.518142 0.386375 0.121 Uiso 1 1 calc GR . . . .
H4B H 0.293525 0.429773 0.395773 0.121 Uiso 1 1 calc GR . . . .
H4C H 0.290013 0.580888 0.346790 0.121 Uiso 1 1 calc GR . . . .
C3 C 0.4694(12) 0.2560(8) 0.2553(8) 0.091(3) Uani 1 1 d . . . . .
H3A H 0.499537 0.202414 0.189807 0.136 Uiso 1 1 calc GR . . . .
H3B H 0.404692 0.195441 0.294823 0.136 Uiso 1 1 calc GR . . . .
H3C H 0.560413 0.286968 0.300584 0.136 Uiso 1 1 calc GR . . . .

loop_
_atom_site_aniso_label
_atom_site_aniso_U_11
_atom_site_aniso_U_22
_atom_site_aniso_U_33
_atom_site_aniso_U_23
_atom_site_aniso_U_13
_atom_site_aniso_U_12
Mo3 0.0480(3) 0.0535(3) 0.0198(2) 0.00120(16) 0.00624(15) 0.01023(19)
Mo1 0.0917(4) 0.0478(3) 0.0335(2) 0.00640(19) 0.0058(2) 0.0339(3)
Mo2 0.0568(3) 0.0897(4) 0.0389(3) 0.0168(2) -0.0101(2) -0.0409(3)
Co1 0.0338(4) 0.0263(4) 0.0219(4) 0.0010(3) -0.0006(3) -0.0016(3)
S3 0.0466(6) 0.0279(5) 0.0378(6) -0.0025(4) -0.0115(5) 0.0025(4)
S1 0.0361(5) 0.0397(6) 0.0387(6) 0.0107(4) 0.0029(4) 0.0013(4)
S2 0.0434(6) 0.0537(7) 0.0346(6) 0.0057(5) 0.0049(5) -0.0085(5)
O11 0.0490(17) 0.0339(15) 0.0239(14) 0.0024(11) 0.0035(12) -0.0043(13)
O12 0.0544(19) 0.0285(14) 0.0323(16) -0.0004(12) -0.0086(14) -0.0035(13)
O1 0.0324(19) 0.0301(19) 0.0210(18) 0.0010(14) 0.0016(15) -0.0013(15)
O13 0.0348(15) 0.0456(18) 0.0407(18) 0.0142(14) -0.0004(13) 0.0009(13)
O4 0.061(2) 0.0471(19) 0.0299(16) 0.0106(14) 0.0041(15) 0.0082(16)
O2 0.042(2) 0.116(4) 0.039(2) 0.026(2) 0.0078(16) -0.013(2)
O9 0.082(3) 0.056(2) 0.0316(18) -0.0064(16) -0.0133(18) -0.019(2)
O8 0.108(4) 0.070(3) 0.0321(19) -0.0012(18) 0.012(2) 0.050(3)
O6 0.0375(19) 0.113(4) 0.049(2) 0.022(2) 0.0034(16) 0.014(2)
O5 0.085(3) 0.111(4) 0.0243(18) 0.005(2) 0.0125(18) 0.037(3)
O3 0.136(5) 0.037(2) 0.055(3) 0.0102(18) -0.013(3) -0.026(2)
O7 0.189(7) 0.084(4) 0.058(3) 0.018(3) 0.012(4) 0.089(4)
C1 0.046(3) 0.050(3) 0.060(3) 0.008(2) 0.007(2) 0.012(2)
O10 0.101(5) 0.192(8) 0.085(4) 0.048(5) -0.034(4) -0.105(5)
C6 0.050(3) 0.040(3) 0.072(4) 0.001(2) -0.013(3) -0.010(2)
C2 0.085(5) 0.063(4) 0.047(3) -0.004(3) -0.018(3) 0.011(3)
C5 0.079(4) 0.049(3) 0.044(3) -0.002(2) 0.010(3) 0.009(3)
C4 0.145(8) 0.049(3) 0.055(4) 0.002(3) 0.061(4) 0.008(4)
C3 0.126(7) 0.049(3) 0.112(7) 0.040(4) 0.073(6) 0.029(4)

loop_
_atom_type_symbol
_atom_type_description
_atom_type_scat_dispersion_real
_atom_type_scat_dispersion_imag
_atom_type_scat_source
C C 0.0033 0.0016 'International Tables Vol C Tables 4.2.6.8 and 6.1.1.4'
H H 0.0000 0.0000 'International Tables Vol C Tables 4.2.6.8 and 6.1.1.4'
Co Co 0.3494 0.9721 'International Tables Vol C Tables 4.2.6.8 and 6.1.1.4'
Mo Mo -1.6832 0.6857 'International Tables Vol C Tables 4.2.6.8 and 6.1.1.4'
O O 0.0106 0.0060 'International Tables Vol C Tables 4.2.6.8 and 6.1.1.4'
S S 0.1246 0.1234 'International Tables Vol C Tables 4.2.6.8 and 6.1.1.4'

loop_
_geom_angle_atom_site_label_1
_geom_angle_atom_site_label_2
_geom_angle_atom_site_label_3
_geom_angle
_geom_angle_site_symmetry_1
_geom_angle_site_symmetry_3
_geom_angle_publ_flag
O4 Mo3 O1 77.67(10) . . ?
O4 Mo3 O2 88.6(2) . . ?
O4 Mo3 O9 88.4(2) . 2_576 ?
O4 Mo3 O8 153.62(16) . 2_576 ?
O2 Mo3 O1 76.41(12) . . ?
O2 Mo3 O9 152.91(17) . 2_576 ?
O2 Mo3 O8 85.1(2) . 2_576 ?
O9 Mo3 O1 76.64(11) 2_576 . ?
O9 Mo3 O8 85.8(2) 2_576 2_576 ?
O8 Mo3 O1 75.94(11) 2_576 . ?
O5 Mo3 O1 179.9(3) . . ?
O5 Mo3 O4 102.3(2) . . ?
O5 Mo3 O2 103.5(2) . . ?
O5 Mo3 O9 103.5(2) . 2_576 ?
O5 Mo3 O8 104.1(2) . 2_576 ?
O4 Mo1 O1 76.62(10) . . ?
O8 Mo1 O1 77.06(12) . . ?
O8 Mo1 O4 153.59(16) . . ?
O8 Mo1 O6 89.9(2) . . ?
O8 Mo1 O3 87.0(2) . . ?
O6 Mo1 O1 76.96(14) . . ?
O6 Mo1 O4 86.26(18) . . ?
O6 Mo1 O3 152.7(2) . . ?
O3 Mo1 O1 75.97(14) . . ?
O3 Mo1 O4 84.6(2) . . ?
O7 Mo1 O1 178.2(3) . . ?
O7 Mo1 O4 101.9(2) . . ?
O7 Mo1 O8 104.4(2) . . ?
O7 Mo1 O6 104.1(4) . . ?
O7 Mo1 O3 102.9(4) . . ?
O2 Mo2 O1 76.47(12) . . ?
O2 Mo2 O9 152.88(17) . . ?
O2 Mo2 O6 86.9(2) . 2_576 ?
O9 Mo2 O1 76.47(12) . . ?
O6 Mo2 O1 76.71(13) 2_576 . ?
O6 Mo2 O9 85.12(19) 2_576 . ?
O3 Mo2 O1 76.92(15) . . ?
O3 Mo2 O2 88.0(2) . . ?
O3 Mo2 O9 87.7(2) . . ?
O3 Mo2 O6 153.6(2) . 2_576 ?
O10 Mo2 O1 179.0(4) . . ?
O10 Mo2 O2 103.0(3) . . ?
O10 Mo2 O9 104.0(3) . . ?
O10 Mo2 O6 102.4(4) . 2_576 ?
O10 Mo2 O3 104.0(4) . . ?
O11 Co1 O11 180.0 2_665 . ?
O11 Co1 O12 90.03(12) . 2_665 ?
O11 Co1 O12 90.02(12) 2_665 . ?
O11 Co1 O12 89.97(12) 2_665 2_665 ?
O11 Co1 O12 89.98(12) . . ?
O11 Co1 O13 91.65(13) 2_665 . ?
O11 Co1 O13 88.35(13) 2_665 2_665 ?
O11 Co1 O13 88.35(13) . . ?
O11 Co1 O13 91.65(13) . 2_665 ?
O12 Co1 O12 180.0 . 2_665 ?
O12 Co1 O13 90.99(14) 2_665 . ?
O12 Co1 O13 90.99(14) . 2_665 ?
O12 Co1 O13 89.01(14) 2_665 2_665 ?
O12 Co1 O13 89.01(14) . . ?
O13 Co1 O13 180.0 . 2_665 ?
O12 S3 C6 103.9(2) . . ?
O12 S3 C5 104.9(3) . . ?
C5 S3 C6 98.0(3) . . ?
O13 S1 C1 105.0(2) . . ?
O13 S1 C2 105.2(3) . . ?
C2 S1 C1 98.5(3) . . ?
O11 S2 C4 104.8(3) . . ?
O11 S2 C3 105.4(3) . . ?
C3 S2 C4 99.4(4) . . ?
S2 O11 Co1 122.65(18) . . ?
S3 O12 Co1 116.96(18) . . ?
Mo3 O1 Mo3 180.0 2_576 . ?
Mo1 O1 Mo3 90.229(16) . 2_576 ?
Mo1 O1 Mo3 89.770(16) 2_576 2_576 ?
Mo1 O1 Mo3 89.770(16) . . ?
Mo1 O1 Mo3 90.230(16) 2_576 . ?
Mo1 O1 Mo1 180.00(3) . 2_576 ?
Mo2 O1 Mo3 90.155(19) . 2_576 ?
Mo2 O1 Mo3 89.845(18) . . ?
Mo2 O1 Mo3 90.155(18) 2_576 . ?
Mo2 O1 Mo3 89.844(18) 2_576 2_576 ?
Mo2 O1 Mo1 89.64(3) . 2_576 ?
Mo2 O1 Mo1 90.36(3) 2_576 2_576 ?
Mo2 O1 Mo1 89.64(3) 2_576 . ?
Mo2 O1 Mo1 90.36(3) . . ?
Mo2 O1 Mo2 180.0 . 2_576 ?
S1 O13 Co1 119.70(19) . . ?
Mo3 O4 Mo1 115.90(17) . . ?
Mo3 O2 Mo2 117.14(19) . . ?
Mo3 O9 Mo2 116.73(18) 2_576 . ?
Mo1 O8 Mo3 116.75(19) . 2_576 ?
Mo1 O6 Mo2 116.6(2) . 2_576 ?
Mo2 O3 Mo1 116.7(2) . . ?

loop_
_geom_bond_atom_site_label_1
_geom_bond_atom_site_label_2
_geom_bond_distance
_geom_bond_site_symmetry_2
_geom_bond_publ_flag
Mo3 O1 2.3182(4) . ?
Mo3 O4 1.895(4) . ?
Mo3 O2 1.906(5) . ?
Mo3 O9 1.909(5) 2_576 ?
Mo3 O8 1.953(4) 2_576 ?
Mo3 O5 1.689(4) . ?
Mo1 O1 2.3126(5) . ?
Mo1 O4 1.960(4) . ?
Mo1 O8 1.900(4) . ?
Mo1 O6 1.902(5) . ?
Mo1 O3 1.945(6) . ?
Mo1 O7 1.679(5) . ?
Mo2 O1 2.3054(5) . ?
Mo2 O2 1.920(4) . ?
Mo2 O9 1.936(4) . ?
Mo2 O6 1.925(5) 2_576 ?
Mo2 O3 1.902(6) . ?
Mo2 O10 1.675(5) . ?
Co1 O11 2.073(3) . ?
Co1 O11 2.073(3) 2_665 ?
Co1 O12 2.112(3) . ?
Co1 O12 2.112(3) 2_665 ?
Co1 O13 2.119(3) . ?
Co1 O13 2.119(3) 2_665 ?
S3 O12 1.523(3) . ?
S3 C6 1.790(6) . ?
S3 C5 1.771(6) . ?
S1 O13 1.526(3) . ?
S1 C1 1.788(6) . ?
S1 C2 1.772(6) . ?
S2 O11 1.522(3) . ?
S2 C4 1.759(6) . ?
S2 C3 1.753(7) . ?
